data_7244633
loop_
_publ_author_name
'Ma, Shufang'
'Ying, Jun'
'Zhang, Yanping'
'Tian, Aixiang'

_publ_section_title
;
 Four POM-based complexes modified by multi-nuclear clusters: structures,
 photocatalytic, supercapacitor and chromogenic properties
;
_journal_name_full CrystEngComm
_journal_paper_doi 10.1039/D2CE00255H
_journal_year 2022
_chemical_formula_moiety 'C12 H19 Cl Cu2 Mo4 N6 O14'
_chemical_formula_sum 'C12 H19 Cl Cu2 Mo4 N6 O14'
_chemical_formula_weight 1017.62
_space_group_crystal_system triclinic
_space_group_IT_number 2
_space_group_name_Hall '-P 1'
_space_group_name_H-M_alt 'P -1'
_atom_sites_solution_hydrogens geom
_atom_sites_solution_primary iterative
_audit_block_doi 10.5517/ccdc.csd.cc27zf4t
_audit_creation_date 2021-05-20
_audit_creation_method
;
Olex2 1.3
(compiled 2020.06.28 svn.raecde09e for OlexSys, GUI svn.r6132)
;
_audit_update_record
;
2021-05-20 deposited with the CCDC.	2022-03-16 downloaded from the CCDC.
;
_cell_angle_alpha 65.3820(10)
_cell_angle_beta 81.493(2)
_cell_angle_gamma 62.9260(10)
_cell_formula_units_Z 2
_cell_length_a 11.2067(10)
_cell_length_b 11.2692(10)
_cell_length_c 12.4783(11)
_cell_measurement_reflns_used 4772
_cell_measurement_temperature 273.15
_cell_measurement_theta_max 28.37
_cell_measurement_theta_min 2.21
_cell_volume 1274.0(2)
_computing_cell_refinement 'SAINT V8.18C (?, 2016)'
_computing_data_reduction 'SAINT V8.18C (?, 2016)'
_computing_molecular_graphics 'Olex2 1.3 (Dolomanov et al., 2009)'
_computing_publication_material 'Olex2 1.3 (Dolomanov et al., 2009)'
_computing_structure_refinement 'SHELXL 2018/3 (Sheldrick, 2015)'
_computing_structure_solution 'olex2.solve 1.3 (Bourhis et al., 2015)'
_diffrn_ambient_temperature 273.15
_diffrn_measured_fraction_theta_full 0.999
_diffrn_measured_fraction_theta_max 0.990
_diffrn_measurement_device_type 'Bruker APEX-II CCD'
_diffrn_measurement_method '\f and \w scans'
_diffrn_radiation_monochromator graphite
_diffrn_radiation_type MoK\a
_diffrn_radiation_wavelength 0.71073
_diffrn_reflns_av_R_equivalents 0.0121
_diffrn_reflns_av_unetI/netI 0.0249
_diffrn_reflns_Laue_measured_fraction_full 0.999
_diffrn_reflns_Laue_measured_fraction_max 0.990
_diffrn_reflns_limit_h_max 14
_diffrn_reflns_limit_h_min -14
_diffrn_reflns_limit_k_max 15
_diffrn_reflns_limit_k_min -10
_diffrn_reflns_limit_l_max 16
_diffrn_reflns_limit_l_min -16
_diffrn_reflns_number 9380
_diffrn_reflns_point_group_measured_fraction_full 0.999
_diffrn_reflns_point_group_measured_fraction_max 0.990
_diffrn_reflns_theta_full 25.242
_diffrn_reflns_theta_max 28.387
_diffrn_reflns_theta_min 2.044
_diffrn_source_current 30.0
_diffrn_source_power 1.2
_diffrn_source_voltage 40.0
_diffrn_standards_number 0
_exptl_absorpt_coefficient_mu 3.730
_exptl_absorpt_correction_T_max 0.7457
_exptl_absorpt_correction_T_min 0.6506
_exptl_absorpt_correction_type none
_exptl_absorpt_process_details
;
SADABS-2008/1 (Bruker,2008) was used for absorption correction.
wR2(int) was 0.0546 before and 0.0222 after correction.
The Ratio of minimum to maximum transmission is 0.8725.
The \l/2 correction factor is 0.0015.
;
_exptl_crystal_density_diffrn 2.653
_exptl_crystal_F_000 976
_refine_diff_density_max 0.890
_refine_diff_density_min -0.680
_refine_diff_density_rms 0.101
_refine_ls_extinction_method none
_refine_ls_goodness_of_fit_ref 1.020
_refine_ls_hydrogen_treatment constr
_refine_ls_matrix_type full
_refine_ls_number_parameters 352
_refine_ls_number_reflns 6334
_refine_ls_number_restraints 0
_refine_ls_restrained_S_all 1.020
_refine_ls_R_factor_all 0.0311
_refine_ls_R_factor_gt 0.0226
_refine_ls_shift/su_max 0.001
_refine_ls_shift/su_mean 0.000
_refine_ls_structure_factor_coef Fsqd
_refine_ls_weighting_details 'w=1/[\s^2^(Fo^2^)+(0.0190P)^2^+1.5403P] where P=(Fo^2^+2Fc^2^)/3'
_refine_ls_weighting_scheme calc
_refine_ls_wR_factor_gt 0.0479
_refine_ls_wR_factor_ref 0.0511
_reflns_Friedel_coverage 0.000
_reflns_number_gt 5392
_reflns_number_total 6334
_reflns_threshold_expression 'I > 2\s(I)'
_cod_data_source_file d2ce00255h2.cif
_cod_data_source_block compound1
_cod_database_code 7244633
_shelx_shelxl_version_number 2018/3
_shelx_space_group_comment
;
The symmetry employed for this shelxl refinement is uniquely defined
by the following loop, which should always be used as a source of
symmetry information in preference to the above space-group names.
They are only intended as comments.
;
_olex2_refinement_description
;
1. Fixed Uiso
 At 1.2 times of:
  All C(H) groups, All C(H,H) groups
 At 1.5 times of:
  All O(H) groups
2.a Ternary CH refined with riding coordinates:
 O00B(H00B), C00Y(H00Y), C012(H012)
2.b Secondary CH2 refined with riding coordinates:
 C00W(H00A,H00C), C00X(H00D,H00E), C00Z(H00F,H00G), C010(H01A,H01B), C011(H01C,
 H01D), C013(H01E,H01F)
2.c Aromatic/amide H refined with riding coordinates:
 C00S(H00S), C00T(H00T), C00U(H00U), C00V(H00V)
;
_olex2_submission_special_instructions 'No special instructions were received'

loop_
_space_group_symop_operation_xyz
'x, y, z'
'-x, -y, -z'

loop_
_atom_site_label
_atom_site_type_symbol
_atom_site_fract_x
_atom_site_fract_y
_atom_site_fract_z
_atom_site_U_iso_or_equiv
_atom_site_adp_type
_atom_site_occupancy
_atom_site_site_symmetry_order
_atom_site_calc_flag
_atom_site_refinement_flags_posn
_atom_site_refinement_flags_adp
_atom_site_refinement_flags_occupancy
_atom_site_disorder_assembly
_atom_site_disorder_group
Mo01 Mo 0.44205(2) 0.00608(2) 0.63945(2) 0.01536(5) Uani 1 1 d . . . . .
Mo02 Mo 0.47361(2) 0.28500(2) 0.43845(2) 0.01765(6) Uani 1 1 d . . . . .
Mo03 Mo 0.23989(2) 0.02871(2) 0.46553(2) 0.01729(5) Uani 1 1 d . . . . .
Mo04 Mo 0.26660(2) 0.31371(3) 0.26136(2) 0.02070(6) Uani 1 1 d . . . . .
Cu05 Cu 0.13028(3) 0.51160(3) 0.48162(3) 0.01678(7) Uani 1 1 d . . . . .
Cu06 Cu 0.07338(4) 0.28846(4) 0.74892(3) 0.02247(8) Uani 1 1 d . . . . .
Cl00 Cl 0.10329(9) 0.16512(9) 0.94193(6) 0.03403(18) Uani 1 1 d . . . . .
O008 O 0.2127(2) 0.1614(2) 0.30557(18) 0.0239(4) Uani 1 1 d . . . . .
O009 O 0.36688(18) -0.10405(19) 0.60905(16) 0.0174(4) Uani 1 1 d . . . . .
O00A O 0.4057(2) 0.3594(2) 0.28395(17) 0.0217(4) Uani 1 1 d . . . . .
O00B O 0.06783(19) 0.36716(19) 0.57785(16) 0.0170(4) Uani 1 1 d . . . . .
H00B H 0.107944 0.286570 0.552010 0.025 Uiso 1 1 calc R U . . .
O00C O 0.38443(18) 0.12636(19) 0.45595(16) 0.0168(4) Uani 1 1 d . . . . .
O00D O 0.55248(19) 0.1108(2) 0.58957(16) 0.0181(4) Uani 1 1 d . . . . .
O00E O 0.5451(2) -0.1368(2) 0.76312(17) 0.0224(4) Uani 1 1 d . . . . .
O00F O 0.3329(2) 0.3803(2) 0.49935(18) 0.0248(4) Uani 1 1 d . . . . .
O00G O 0.3095(2) 0.1104(2) 0.69586(18) 0.0252(4) Uani 1 1 d . . . . .
O00H O 0.1823(2) -0.0849(2) 0.4615(2) 0.0294(5) Uani 1 1 d . . . . .
O00I O 0.5779(2) 0.3615(2) 0.4228(2) 0.0297(5) Uani 1 1 d . . . . .
O00J O 0.1182(2) 0.1338(2) 0.53014(19) 0.0258(4) Uani 1 1 d . . . . .
O00K O 0.1470(2) 0.4175(2) 0.3295(2) 0.0298(5) Uani 1 1 d . . . . .
O00L O 0.2202(2) 0.4065(2) 0.11585(19) 0.0371(6) Uani 1 1 d . . . . .
N00M N 0.1318(2) 0.4321(3) 0.7469(2) 0.0206(5) Uani 1 1 d . . . . .
N00N N 0.0728(2) 0.7640(3) 0.2645(2) 0.0221(5) Uani 1 1 d . . . . .
N00O N 0.1364(2) 0.5392(3) 0.6414(2) 0.0201(5) Uani 1 1 d . . . . .
N00P N 0.1627(2) 0.6720(2) 0.3603(2) 0.0197(5) Uani 1 1 d . . . . .
N00Q N 0.1177(3) 0.6103(3) 0.7835(2) 0.0267(6) Uani 1 1 d . . . . .
N00R N 0.2375(3) 0.8245(3) 0.2392(2) 0.0232(5) Uani 1 1 d . . . . .
C00S C 0.1211(3) 0.4780(3) 0.8306(3) 0.0261(6) Uani 1 1 d . . . . .
H00S H 0.116587 0.426357 0.910611 0.031 Uiso 1 1 calc R U . . .
C00T C 0.2604(3) 0.7096(3) 0.3430(3) 0.0236(6) Uani 1 1 d . . . . .
H00T H 0.334703 0.664117 0.394576 0.028 Uiso 1 1 calc R U . . .
C00U C 0.1207(3) 0.8548(3) 0.1933(3) 0.0242(6) Uani 1 1 d . . . . .
H00U H 0.079751 0.929450 0.121348 0.029 Uiso 1 1 calc R U . . .
C00V C 0.1283(3) 0.6444(3) 0.6657(3) 0.0253(6) Uani 1 1 d . . . . .
H00V H 0.129645 0.730176 0.610400 0.030 Uiso 1 1 calc R U . . .
C00W C 0.3304(3) 0.8915(3) 0.1835(3) 0.0289(7) Uani 1 1 d . . . . .
H00A H 0.278969 0.994078 0.136542 0.035 Uiso 1 1 calc R U . . .
H00C H 0.382546 0.882323 0.244424 0.035 Uiso 1 1 calc R U . . .
C00X C 0.0962(4) 0.7056(4) 0.8451(3) 0.0375(8) Uani 1 1 d . . . . .
H00D H 0.010059 0.789780 0.818328 0.045 Uiso 1 1 calc R U . . .
H00E H 0.094015 0.653368 0.929280 0.045 Uiso 1 1 calc R U . . .
C00Y C 0.2032(5) 0.7545(4) 0.8232(3) 0.0456(10) Uani 1 1 d . . . . .
H00Y H 0.215529 0.806509 0.740194 0.055 Uiso 1 1 calc R U . . .
C00Z C 0.2245(5) 0.8051(5) 0.9081(4) 0.0582(12) Uani 1 1 d . . . . .
H00F H 0.247080 0.886498 0.876813 0.070 Uiso 1 1 calc R U . . .
H00G H 0.169854 0.800333 0.976327 0.070 Uiso 1 1 calc R U . . .
C010 C 0.3250(4) 0.6666(5) 0.9016(4) 0.0600(12) Uani 1 1 d . . . . .
H01A H 0.409201 0.663248 0.866648 0.072 Uiso 1 1 calc R U . . .
H01B H 0.332032 0.577145 0.966089 0.072 Uiso 1 1 calc R U . . .
C011 C 0.5600(4) 0.8076(5) 0.0917(4) 0.0634(13) Uani 1 1 d . . . . .
H01C H 0.595109 0.819303 0.013952 0.076 Uiso 1 1 calc R U . . .
H01D H 0.591254 0.842595 0.135590 0.076 Uiso 1 1 calc R U . . .
C012 C 0.4212(4) 0.8215(5) 0.1081(4) 0.0557(11) Uani 1 1 d . . . . .
H012 H 0.377006 0.838106 0.037611 0.067 Uiso 1 1 calc R U . . .
C013 C 0.5350(6) 0.6785(6) 0.1588(7) 0.105(2) Uani 1 1 d . . . . .
H01E H 0.555271 0.610863 0.122283 0.125 Uiso 1 1 calc R U . . .
H01F H 0.551419 0.634135 0.243819 0.125 Uiso 1 1 calc R U . . .

loop_
_atom_site_aniso_label
_atom_site_aniso_U_11
_atom_site_aniso_U_22
_atom_site_aniso_U_33
_atom_site_aniso_U_23
_atom_site_aniso_U_13
_atom_site_aniso_U_12
Mo01 0.01491(11) 0.01542(11) 0.01420(11) -0.00624(8) 0.00196(8) -0.00542(8)
Mo02 0.01622(11) 0.01313(11) 0.02112(12) -0.00638(9) 0.00171(9) -0.00502(9)
Mo03 0.01374(11) 0.01574(11) 0.02163(12) -0.00746(9) -0.00001(9) -0.00555(9)
Mo04 0.01665(12) 0.01764(12) 0.01961(12) -0.00356(9) -0.00092(9) -0.00385(9)
Cu05 0.01578(16) 0.01502(15) 0.01594(16) -0.00318(12) 0.00027(12) -0.00636(12)
Cu06 0.02803(19) 0.02438(18) 0.01568(17) -0.00140(14) -0.00312(14) -0.01663(15)
Cl00 0.0450(5) 0.0382(4) 0.0173(3) 0.0003(3) -0.0048(3) -0.0252(4)
O008 0.0210(10) 0.0239(10) 0.0243(11) -0.0068(8) -0.0052(8) -0.0084(8)
O009 0.0163(9) 0.0159(9) 0.0180(9) -0.0056(7) 0.0037(7) -0.0072(7)
O00A 0.0212(10) 0.0173(9) 0.0200(10) -0.0026(8) 0.0006(8) -0.0074(8)
O00B 0.0186(9) 0.0137(9) 0.0171(9) -0.0069(7) 0.0035(7) -0.0059(7)
O00C 0.0160(9) 0.0157(9) 0.0161(9) -0.0050(7) 0.0000(7) -0.0057(7)
O00D 0.0195(10) 0.0187(9) 0.0180(9) -0.0083(8) 0.0011(7) -0.0090(8)
O00E 0.0215(10) 0.0222(10) 0.0185(10) -0.0065(8) 0.0004(8) -0.0069(8)
O00F 0.0234(11) 0.0199(10) 0.0263(11) -0.0101(8) 0.0029(8) -0.0053(8)
O00G 0.0241(11) 0.0251(10) 0.0236(11) -0.0127(9) 0.0049(8) -0.0069(8)
O00H 0.0280(12) 0.0266(11) 0.0391(13) -0.0145(10) -0.0008(10) -0.0142(9)
O00I 0.0274(12) 0.0258(11) 0.0381(13) -0.0108(9) 0.0026(9) -0.0152(9)
O00J 0.0196(10) 0.0231(10) 0.0331(12) -0.0130(9) 0.0028(9) -0.0069(8)
O00K 0.0205(11) 0.0254(11) 0.0391(13) -0.0126(10) 0.0030(9) -0.0071(9)
O00L 0.0399(14) 0.0328(13) 0.0226(11) 0.0008(9) -0.0074(10) -0.0110(11)
N00M 0.0222(12) 0.0233(12) 0.0158(11) -0.0043(9) 0.0002(9) -0.0123(10)
N00N 0.0219(12) 0.0210(12) 0.0188(12) -0.0011(9) -0.0038(9) -0.0104(10)
N00O 0.0213(12) 0.0216(12) 0.0195(12) -0.0078(9) 0.0027(9) -0.0118(10)
N00P 0.0192(12) 0.0188(11) 0.0181(11) -0.0054(9) -0.0021(9) -0.0068(9)
N00Q 0.0321(14) 0.0295(13) 0.0270(13) -0.0162(11) 0.0037(11) -0.0165(11)
N00R 0.0263(13) 0.0236(12) 0.0216(12) -0.0061(10) 0.0015(10) -0.0152(10)
C00S 0.0293(16) 0.0307(16) 0.0188(14) -0.0071(12) 0.0005(12) -0.0157(13)
C00T 0.0245(15) 0.0230(14) 0.0225(14) -0.0037(11) -0.0039(11) -0.0131(12)
C00U 0.0275(15) 0.0236(14) 0.0192(14) -0.0021(11) -0.0047(11) -0.0134(12)
C00V 0.0278(16) 0.0248(15) 0.0265(15) -0.0096(12) 0.0023(12) -0.0148(12)
C00W 0.0316(17) 0.0308(16) 0.0281(16) -0.0048(13) -0.0005(13) -0.0222(14)
C00X 0.048(2) 0.0391(19) 0.0363(19) -0.0258(16) 0.0067(16) -0.0193(17)
C00Y 0.073(3) 0.058(2) 0.0335(19) -0.0244(18) 0.0164(19) -0.049(2)
C00Z 0.076(3) 0.077(3) 0.063(3) -0.047(3) 0.020(2) -0.054(3)
C010 0.045(3) 0.077(3) 0.078(3) -0.040(3) 0.018(2) -0.039(2)
C011 0.035(2) 0.082(3) 0.071(3) -0.024(3) 0.012(2) -0.032(2)
C012 0.043(2) 0.084(3) 0.062(3) -0.041(3) 0.015(2) -0.038(2)
C013 0.060(4) 0.064(4) 0.169(7) -0.046(4) 0.047(4) -0.023(3)

loop_
_atom_type_symbol
_atom_type_description
_atom_type_scat_dispersion_real
_atom_type_scat_dispersion_imag
_atom_type_scat_source
C C 0.0033 0.0016 'International Tables Vol C Tables 4.2.6.8 and 6.1.1.4'
H H 0.0000 0.0000 'International Tables Vol C Tables 4.2.6.8 and 6.1.1.4'
Cl Cl 0.1484 0.1585 'International Tables Vol C Tables 4.2.6.8 and 6.1.1.4'
Cu Cu 0.3201 1.2651 'International Tables Vol C Tables 4.2.6.8 and 6.1.1.4'
Mo Mo -1.6832 0.6857 'International Tables Vol C Tables 4.2.6.8 and 6.1.1.4'
N N 0.0061 0.0033 'International Tables Vol C Tables 4.2.6.8 and 6.1.1.4'
O O 0.0106 0.0060 'International Tables Vol C Tables 4.2.6.8 and 6.1.1.4'

loop_
_geom_angle_atom_site_label_1
_geom_angle_atom_site_label_2
_geom_angle_atom_site_label_3
_geom_angle
_geom_angle_site_symmetry_1
_geom_angle_site_symmetry_3
_geom_angle_publ_flag
O009 Mo01 O00C 77.13(7) . 2_656 ?
O009 Mo01 O00C 78.02(7) . . ?
O00C Mo01 O00C 75.14(7) . 2_656 ?
O00D Mo01 O009 149.23(8) . . ?
O00D Mo01 O00C 77.53(7) . 2_656 ?
O00D Mo01 O00C 78.84(7) . . ?
O00E Mo01 O009 96.60(9) . . ?
O00E Mo01 O00C 155.66(8) . . ?
O00E Mo01 O00C 80.52(8) . 2_656 ?
O00E Mo01 O00D 96.16(9) . . ?
O00G Mo01 O009 101.12(9) . . ?
O00G Mo01 O00C 174.76(8) . 2_656 ?
O00G Mo01 O00C 99.69(9) . . ?
O00G Mo01 O00D 102.54(9) . . ?
O00G Mo01 O00E 104.65(10) . . ?
O009 Mo02 O00C 72.30(7) 2_656 . ?
O00A Mo02 O009 83.90(8) . 2_656 ?
O00A Mo02 O00C 78.81(7) . . ?
O00A Mo02 O00D 147.52(8) . . ?
O00D Mo02 O009 72.60(7) . 2_656 ?
O00D Mo02 O00C 72.93(7) . . ?
O00F Mo02 O009 161.04(8) . 2_656 ?
O00F Mo02 O00A 100.14(9) . . ?
O00F Mo02 O00C 90.20(8) . . ?
O00F Mo02 O00D 95.71(9) . . ?
O00I Mo02 O009 92.08(9) . 2_656 ?
O00I Mo02 O00A 103.05(10) . . ?
O00I Mo02 O00C 164.09(9) . . ?
O00I Mo02 O00D 99.97(9) . . ?
O00I Mo02 O00F 104.86(10) . . ?
O008 Mo03 O009 147.31(8) . . ?
O008 Mo03 O00C 78.42(8) . . ?
O008 Mo03 O00D 85.65(8) . 2_656 ?
O009 Mo03 O00C 73.02(7) . . ?
O009 Mo03 O00D 70.67(7) . 2_656 ?
O00C Mo03 O00D 71.76(6) . 2_656 ?
O00H Mo03 O008 101.72(10) . . ?
O00H Mo03 O009 99.93(9) . . ?
O00H Mo03 O00C 160.29(9) . . ?
O00H Mo03 O00D 88.56(9) . 2_656 ?
O00H Mo03 O00J 105.04(10) . . ?
O00J Mo03 O008 101.26(9) . . ?
O00J Mo03 O009 96.40(9) . . ?
O00J Mo03 O00C 94.14(8) . . ?
O00J Mo03 O00D 162.93(9) . 2_656 ?
O008 Mo04 O00A 144.17(8) . . ?
O008 Mo04 O00C 73.19(7) . . ?
O008 Mo04 O00E 78.75(8) . 2_656 ?
O00A Mo04 O00C 73.74(7) . . ?
O00A Mo04 O00E 77.00(8) . 2_656 ?
O00E Mo04 O00C 69.27(6) 2_656 . ?
O00K Mo04 O008 99.23(10) . . ?
O00K Mo04 O00A 94.67(10) . . ?
O00K Mo04 O00C 90.84(8) . . ?
O00K Mo04 O00E 159.83(9) . 2_656 ?
O00L Mo04 O008 102.56(11) . . ?
O00L Mo04 O00A 105.40(10) . . ?
O00L Mo04 O00C 163.98(9) . . ?
O00L Mo04 O00E 94.83(10) . 2_656 ?
O00L Mo04 O00K 105.14(11) . . ?
O00B Cu05 Cu05 42.80(6) . 2_566 ?
O00B Cu05 Cu05 39.73(5) 2_566 2_566 ?
O00B Cu05 O00B 82.53(8) . 2_566 ?
O00B Cu05 O00F 99.21(8) . . ?
O00B Cu05 N00O 85.86(8) . . ?
O00B Cu05 N00O 104.38(8) 2_566 . ?
O00B Cu05 N00P 167.77(9) . . ?
O00F Cu05 Cu05 139.65(6) . 2_566 ?
O00F Cu05 O00B 164.09(8) . 2_566 ?
O00F Cu05 N00O 91.52(9) . . ?
N00O Cu05 Cu05 97.11(6) . 2_566 ?
N00P Cu05 Cu05 126.31(7) . 2_566 ?
N00P Cu05 O00B 86.83(8) . 2_566 ?
N00P Cu05 O00F 89.41(9) . . ?
N00P Cu05 N00O 102.68(9) . . ?
O00B Cu06 Cl00 170.68(6) . . ?
O00B Cu06 N00M 89.84(9) . . ?
O00B Cu06 N00N 86.02(9) . 2_566 ?
N00M Cu06 Cl00 95.04(7) . . ?
N00M Cu06 N00N 150.73(10) . 2_566 ?
N00N Cu06 Cl00 93.49(7) 2_566 . ?
Mo03 O008 Mo04 118.47(10) . . ?
Mo01 O009 Mo02 111.60(8) . 2_656 ?
Mo01 O009 Mo03 108.40(8) . . ?
Mo03 O009 Mo02 105.23(8) . 2_656 ?
Mo02 O00A Mo04 117.44(10) . . ?
Cu05 O00B Cu05 97.47(8) . 2_566 ?
Cu05 O00B Cu06 124.03(10) . . ?
Cu05 O00B H00B 108.8 . . ?
Cu05 O00B H00B 108.8 2_566 . ?
Cu06 O00B Cu05 107.79(9) . 2_566 ?
Cu06 O00B H00B 108.8 . . ?
Mo01 O00C Mo01 104.86(7) . 2_656 ?
Mo01 O00C Mo02 92.56(7) . . ?
Mo01 O00C Mo03 93.02(7) . . ?
Mo01 O00C Mo04 90.64(6) 2_656 . ?
Mo01 O00C Mo04 164.46(9) . . ?
Mo02 O00C Mo01 95.72(7) . 2_656 ?
Mo02 O00C Mo04 84.56(6) . . ?
Mo03 O00C Mo01 97.74(7) . 2_656 ?
Mo03 O00C Mo02 163.59(9) . . ?
Mo03 O00C Mo04 85.94(6) . . ?
Mo01 O00D Mo02 109.85(9) . . ?
Mo01 O00D Mo03 109.82(8) . 2_656 ?
Mo02 O00D Mo03 102.60(8) . 2_656 ?
Mo01 O00E Mo04 119.55(10) . 2_656 ?
Mo02 O00F Cu05 147.42(12) . . ?
N00O N00M Cu06 120.32(18) . . ?
C00S N00M Cu06 127.6(2) . . ?
C00S N00M N00O 107.2(2) . . ?
N00P N00N Cu06 117.17(17) . 2_566 ?
C00U N00N Cu06 135.3(2) . 2_566 ?
C00U N00N N00P 106.4(2) . . ?
N00M N00O Cu05 117.35(17) . . ?
C00V N00O Cu05 135.0(2) . . ?
C00V N00O N00M 107.1(2) . . ?
N00N N00P Cu05 118.03(18) . . ?
C00T N00P Cu05 133.9(2) . . ?
C00T N00P N00N 107.8(2) . . ?
C00S N00Q C00V 106.0(2) . . ?
C00S N00Q C00X 127.4(3) . . ?
C00V N00Q C00X 126.5(3) . . ?
C00T N00R C00W 126.1(3) . . ?
C00U N00R C00T 105.7(2) . . ?
C00U N00R C00W 127.9(2) . . ?
N00M C00S N00Q 109.8(3) . . ?
N00M C00S H00S 125.1 . . ?
N00Q C00S H00S 125.1 . . ?
N00P C00T N00R 109.8(3) . . ?
N00P C00T H00T 125.1 . . ?
N00R C00T H00T 125.1 . . ?
N00N C00U N00R 110.3(2) . . ?
N00N C00U H00U 124.9 . . ?
N00R C00U H00U 124.9 . . ?
N00O C00V N00Q 109.9(3) . . ?
N00O C00V H00V 125.0 . . ?
N00Q C00V H00V 125.0 . . ?
N00R C00W H00A 109.5 . . ?
N00R C00W H00C 109.5 . . ?
H00A C00W H00C 108.0 . . ?
C012 C00W N00R 110.9(3) . . ?
C012 C00W H00A 109.5 . . ?
C012 C00W H00C 109.5 . . ?
N00Q C00X H00D 109.2 . . ?
N00Q C00X H00E 109.2 . . ?
H00D C00X H00E 107.9 . . ?
C00Y C00X N00Q 111.9(3) . . ?
C00Y C00X H00D 109.2 . . ?
C00Y C00X H00E 109.2 . . ?
C00X C00Y H00Y 115.8 . . ?
C00X C00Y C00Z 118.1(3) . . ?
C00Z C00Y H00Y 115.8 . . ?
C010 C00Y C00X 119.8(3) . . ?
C010 C00Y H00Y 115.8 . . ?
C010 C00Y C00Z 60.1(3) . . ?
C00Y C00Z H00F 117.8 . . ?
C00Y C00Z H00G 117.8 . . ?
H00F C00Z H00G 115.0 . . ?
C010 C00Z C00Y 59.4(3) . . ?
C010 C00Z H00F 117.8 . . ?
C010 C00Z H00G 117.8 . . ?
C00Y C010 C00Z 60.5(3) . . ?
C00Y C010 H01A 117.7 . . ?
C00Y C010 H01B 117.7 . . ?
C00Z C010 H01A 117.7 . . ?
C00Z C010 H01B 117.7 . . ?
H01A C010 H01B 114.8 . . ?
H01C C011 H01D 115.0 . . ?
C012 C011 H01C 117.8 . . ?
C012 C011 H01D 117.8 . . ?
C013 C011 H01C 117.8 . . ?
C013 C011 H01D 117.8 . . ?
C013 C011 C012 59.3(3) . . ?
C00W C012 C011 121.9(4) . . ?
C00W C012 H012 114.3 . . ?
C011 C012 H012 114.3 . . ?
C013 C012 C00W 121.2(5) . . ?
C013 C012 C011 60.2(3) . . ?
C013 C012 H012 114.3 . . ?
C011 C013 H01E 117.7 . . ?
C011 C013 H01F 117.7 . . ?
C012 C013 C011 60.5(3) . . ?
C012 C013 H01E 117.7 . . ?
C012 C013 H01F 117.7 . . ?
H01E C013 H01F 114.8 . . ?

loop_
_geom_bond_atom_site_label_1
_geom_bond_atom_site_label_2
_geom_bond_distance
_geom_bond_site_symmetry_2
_geom_bond_publ_flag
Mo01 O009 1.9576(19) . ?
Mo01 O00C 2.3620(18) 2_656 ?
Mo01 O00C 2.1336(18) . ?
Mo01 O00D 1.9501(19) . ?
Mo01 O00E 1.7528(19) . ?
Mo01 O00G 1.696(2) . ?
Mo02 O009 2.2540(18) 2_656 ?
Mo02 O00A 1.872(2) . ?
Mo02 O00C 2.3408(18) . ?
Mo02 O00D 2.0049(18) . ?
Mo02 O00F 1.732(2) . ?
Mo02 O00I 1.690(2) . ?
Mo03 O008 1.895(2) . ?
Mo03 O009 2.0136(19) . ?
Mo03 O00C 2.3032(19) . ?
Mo03 O00D 2.3359(19) 2_656 ?
Mo03 O00H 1.696(2) . ?
Mo03 O00J 1.706(2) . ?
Mo04 O008 1.917(2) . ?
Mo04 O00A 1.938(2) . ?
Mo04 O00C 2.4974(18) . ?
Mo04 O00E 2.238(2) 2_656 ?
Mo04 O00K 1.718(2) . ?
Mo04 O00L 1.692(2) . ?
Cu05 Cu05 3.0006(7) 2_566 ?
Cu05 O00B 1.9342(18) . ?
Cu05 O00B 2.0561(19) 2_566 ?
Cu05 O00F 2.052(2) . ?
Cu05 N00O 2.157(2) . ?
Cu05 N00P 1.961(2) . ?
Cu06 Cl00 2.2070(8) . ?
Cu06 O00B 1.9388(18) . ?
Cu06 N00M 1.993(2) . ?
Cu06 N00N 2.026(2) 2_566 ?
O00B H00B 0.9800 . ?
N00M N00O 1.380(3) . ?
N00M C00S 1.315(4) . ?
N00N N00P 1.375(3) . ?
N00N C00U 1.315(4) . ?
N00O C00V 1.304(4) . ?
N00P C00T 1.305(4) . ?
N00Q C00S 1.339(4) . ?
N00Q C00V 1.357(4) . ?
N00Q C00X 1.485(4) . ?
N00R C00T 1.348(4) . ?
N00R C00U 1.345(4) . ?
N00R C00W 1.485(4) . ?
C00S H00S 0.9300 . ?
C00T H00T 0.9300 . ?
C00U H00U 0.9300 . ?
C00V H00V 0.9300 . ?
C00W H00A 0.9700 . ?
C00W H00C 0.9700 . ?
C00W C012 1.466(5) . ?
C00X H00D 0.9700 . ?
C00X H00E 0.9700 . ?
C00X C00Y 1.482(5) . ?
C00Y H00Y 0.9800 . ?
C00Y C00Z 1.485(5) . ?
C00Y C010 1.469(6) . ?
C00Z H00F 0.9700 . ?
C00Z H00G 0.9700 . ?
C00Z C010 1.480(6) . ?
C010 H01A 0.9700 . ?
C010 H01B 0.9700 . ?
C011 H01C 0.9700 . ?
C011 H01D 0.9700 . ?
C011 C012 1.482(6) . ?
C011 C013 1.478(7) . ?
C012 H012 0.9800 . ?
C012 C013 1.463(7) . ?
C013 H01E 0.9700 . ?
C013 H01F 0.9700 . ?

loop_
_geom_torsion_atom_site_label_1
_geom_torsion_atom_site_label_2
_geom_torsion_atom_site_label_3
_geom_torsion_atom_site_label_4
_geom_torsion
_geom_torsion_site_symmetry_1
_geom_torsion_site_symmetry_2
_geom_torsion_site_symmetry_3
_geom_torsion_site_symmetry_4
_geom_torsion_publ_flag
Cu05 N00O C00V N00Q 170.7(2) . . . . ?
Cu05 N00P C00T N00R 175.0(2) . . . . ?
Cu06 N00M N00O Cu05 -15.8(3) . . . . ?
Cu06 N00M N00O C00V 157.1(2) . . . . ?
Cu06 N00M C00S N00Q -154.5(2) . . . . ?
Cu06 N00N N00P Cu05 -6.0(3) 2_566 . . . ?
Cu06 N00N N00P C00T 169.5(2) 2_566 . . . ?
Cu06 N00N C00U N00R -167.0(2) 2_566 . . . ?
O009 Mo01 O00E Mo04 74.29(11) . . . 2_656 ?
O009 Mo02 O00A Mo04 94.86(11) 2_656 . . . ?
O009 Mo02 O00F Cu05 -88.9(3) 2_656 . . . ?
O009 Mo03 O008 Mo04 -48.2(2) . . . . ?
O00A Mo02 O00F Cu05 11.9(2) . . . . ?
O00C Mo01 O00E Mo04 -1.43(10) 2_656 . . 2_656 ?
O00C Mo01 O00E Mo04 -1.2(3) . . . 2_656 ?
O00C Mo02 O00A Mo04 21.75(10) . . . . ?
O00C Mo02 O00F Cu05 -66.7(2) . . . . ?
O00C Mo03 O008 Mo04 -18.80(10) . . . . ?
O00D Mo01 O00E Mo04 -77.65(11) . . . 2_656 ?
O00D Mo02 O00A Mo04 51.6(2) . . . . ?
O00D Mo02 O00F Cu05 -139.6(2) . . . . ?
O00D Mo03 O008 Mo04 -91.05(11) 2_656 . . . ?
O00F Mo02 O00A Mo04 -66.43(12) . . . . ?
O00G Mo01 O00E Mo04 177.64(11) . . . 2_656 ?
O00H Mo03 O008 Mo04 -178.67(12) . . . . ?
O00I Mo02 O00A Mo04 -174.41(11) . . . . ?
O00I Mo02 O00F Cu05 118.5(2) . . . . ?
O00J Mo03 O008 Mo04 73.17(13) . . . . ?
N00M N00O C00V N00Q -0.4(3) . . . . ?
N00N N00P C00T N00R 0.5(3) . . . . ?
N00O N00M C00S N00Q 0.4(3) . . . . ?
N00P N00N C00U N00R 0.2(3) . . . . ?
N00Q C00X C00Y C00Z -158.9(4) . . . . ?
N00Q C00X C00Y C010 -89.1(4) . . . . ?
N00R C00W C012 C011 -148.0(4) . . . . ?
N00R C00W C012 C013 -75.8(5) . . . . ?
C00S N00M N00O Cu05 -172.94(19) . . . . ?
C00S N00M N00O C00V 0.0(3) . . . . ?
C00S N00Q C00V N00O 0.7(3) . . . . ?
C00S N00Q C00X C00Y 127.2(4) . . . . ?
C00T N00R C00U N00N 0.1(3) . . . . ?
C00T N00R C00W C012 88.9(4) . . . . ?
C00U N00N N00P Cu05 -175.9(2) . . . . ?
C00U N00N N00P C00T -0.5(3) . . . . ?
C00U N00R C00T N00P -0.4(3) . . . . ?
C00U N00R C00W C012 -84.1(4) . . . . ?
C00V N00Q C00S N00M -0.7(3) . . . . ?
C00V N00Q C00X C00Y -57.9(5) . . . . ?
C00W N00R C00T N00P -174.6(3) . . . . ?
C00W N00R C00U N00N 174.2(3) . . . . ?
C00W C012 C013 C011 -111.5(5) . . . . ?
C00X N00Q C00S N00M 175.1(3) . . . . ?
C00X N00Q C00V N00O -175.1(3) . . . . ?
C00X C00Y C00Z C010 110.0(4) . . . . ?
C00X C00Y C010 C00Z -107.3(4) . . . . ?
C013 C011 C012 C00W 110.2(6) . . . . ?
